data_7063052
loop_
_publ_author_name
'Sinha, Nitish Kumar'
'Khan, Hilal Ahmad'
'Sivasankar, Chinnappan'
'Thirupathi, Natesan'

_publ_section_title
;
 Guanidine-centred reactivity of CNN Pd(ii) pincer complexes including
 carboxylate-assisted N--H activation and --CH2-- \\rightarrow --C(O)--
 oxygenation
;
_journal_issue 13
_journal_name_full 'New Journal of Chemistry'
_journal_page_first 5710
_journal_page_last 5720
_journal_paper_doi 10.1039/D3NJ05516G
_journal_volume 48
_journal_year 2024
_chemical_formula_moiety 'C30 H27 N5 O Pd'
_chemical_formula_sum 'C30 H27 N5 O Pd'
_chemical_formula_weight 579.96
_space_group_crystal_system triclinic
_space_group_IT_number 2
_space_group_name_Hall '-P 1'
_space_group_name_H-M_alt 'P -1'
_atom_sites_solution_hydrogens geom
_audit_creation_date 2024-02-14
_audit_creation_method
;
Olex2 1.5
(compiled 2023.03.06 svn.rbb2c1857 for OlexSys, GUI svn.r6748)
;
_audit_update_record
;
2024-02-16 deposited with the CCDC.	2024-02-23 downloaded from the CCDC.
;
_cell_angle_alpha 89.666(3)
_cell_angle_beta 78.792(3)
_cell_angle_gamma 87.117(3)
_cell_formula_units_Z 2
_cell_length_a 7.3937(3)
_cell_length_b 13.2167(4)
_cell_length_c 13.2300(5)
_cell_measurement_reflns_used 13797
_cell_measurement_temperature 293(2)
_cell_measurement_theta_max 30.0920
_cell_measurement_theta_min 3.2800
_cell_volume 1266.57(8)
_computing_cell_refinement 'CrysAlisPro 1.171.42.69a (Rigaku OD, 2022)'
_computing_data_collection 'CrysAlisPro 1.171.42.69a (Rigaku OD, 2022)'
_computing_data_reduction 'CrysAlisPro 1.171.42.69a (Rigaku OD, 2022)'
_computing_molecular_graphics 'Olex2 1.5 (Dolomanov et al., 2009)'
_computing_publication_material 'Olex2 1.5 (Dolomanov et al., 2009)'
_computing_structure_refinement 'SHELXL 2016/4 (Sheldrick, 2015)'
_computing_structure_solution 'SHELXT  (Sheldrick, 2015)'
_diffrn_ambient_temperature 293(2)
_diffrn_detector_area_resol_mean 10.0000
_diffrn_detector_type HyPix
_diffrn_measured_fraction_theta_full 0.998
_diffrn_measured_fraction_theta_max 0.998
_diffrn_measurement_details
;
List of Runs (angles in degrees, time in seconds):

  # Type    Start    End  Width  t~exp~   \w     \q     \k     \f   Frames
#--------------------------------------------------------------------------
  1  \w    -22.00  27.00   0.50    4.01    --   -5.68-100.00   1.00   98
  2  \w    -38.00  22.00   0.50    4.01    --   -5.68 100.00 106.00  120
  3  \w    -27.00  22.00   0.50    4.01    --    5.83 100.00 106.00   98
  4  \w    -22.00  39.00   0.50    4.01    --    5.83-100.00   1.00  122
  5  \w    -23.00  27.00   0.50    4.01    --   -5.68 -99.00 150.00  100
  6  \w    -78.00   8.00   0.50    4.01    --   -5.68 -38.00   0.00  172
  7  \w    -78.00  17.00   0.50    4.01    --   -5.68 -77.00-180.00  190
  8  \w    -23.00  27.00   0.50    4.01    --   -5.68 -99.00 -60.00  100
  9  \w     -7.00  38.00   0.50    4.01    --    5.83 -99.00 120.00   90
 10  \w    -67.00  29.00   0.50    4.01    --    5.83 -77.00 -60.00  192
;
_diffrn_measurement_device 'four-circle diffractometer'
_diffrn_measurement_device_type 'XtaLAB Synergy, Single source at home/near, HyPix'
_diffrn_measurement_method '\w scans'
_diffrn_radiation_type MoK\a
_diffrn_radiation_wavelength 0.71073
_diffrn_reflns_av_unetI/netI 0.0261
_diffrn_reflns_Laue_measured_fraction_full 0.998
_diffrn_reflns_Laue_measured_fraction_max 0.998
_diffrn_reflns_limit_h_max 9
_diffrn_reflns_limit_h_min -9
_diffrn_reflns_limit_k_max 16
_diffrn_reflns_limit_k_min -16
_diffrn_reflns_limit_l_max 16
_diffrn_reflns_limit_l_min -16
_diffrn_reflns_number 10384
_diffrn_reflns_point_group_measured_fraction_full 0.998
_diffrn_reflns_point_group_measured_fraction_max 0.998
_diffrn_reflns_theta_full 25.242
_diffrn_reflns_theta_max 26.371
_diffrn_reflns_theta_min 3.139
_exptl_absorpt_coefficient_mu 0.766
_exptl_absorpt_correction_T_max 1.00000
_exptl_absorpt_correction_T_min 0.59960
_exptl_absorpt_correction_type multi-scan
_exptl_absorpt_process_details
;
CrysAlisPro 1.171.42.69a (Rigaku Oxford Diffraction, 2022)
Empirical absorption correction using spherical harmonics,
implemented in SCALE3 ABSPACK scaling algorithm.
;
_exptl_crystal_colour Red
_exptl_crystal_density_diffrn 1.521
_exptl_crystal_description BLOCK
_exptl_crystal_F_000 592
_exptl_crystal_size_max 0.02
_exptl_crystal_size_mid 0.01
_exptl_crystal_size_min 0.005
_refine_diff_density_max 0.685
_refine_diff_density_min -0.764
_refine_diff_density_rms 0.094
_refine_ls_extinction_method none
_refine_ls_goodness_of_fit_ref 1.069
_refine_ls_hydrogen_treatment constr
_refine_ls_matrix_type full
_refine_ls_number_parameters 339
_refine_ls_number_reflns 10384
_refine_ls_number_restraints 0
_refine_ls_restrained_S_all 1.069
_refine_ls_R_factor_all 0.0582
_refine_ls_R_factor_gt 0.0508
_refine_ls_shift/su_max 0.001
_refine_ls_shift/su_mean 0.000
_refine_ls_structure_factor_coef Fsqd
_refine_ls_weighting_details 'w=1/[\s^2^(Fo^2^)+(0.0671P)^2^+2.4133P] where P=(Fo^2^+2Fc^2^)/3'
_refine_ls_weighting_scheme calc
_refine_ls_wR_factor_gt 0.1539
_refine_ls_wR_factor_ref 0.1589
_reflns_Friedel_coverage 0.000
_reflns_number_gt 8995
_reflns_number_total 10384
_reflns_threshold_expression 'I > 2\s(I)'
_cod_data_source_file d3nj05516g3.cif
_cod_data_source_block complex-15
_cod_depositor_comments 'Adding full bibliography for 7063048--7063056.cif.'
_cod_database_code 7063052
_shelx_shelxl_version_number 2016/4
_shelx_space_group_comment
;
The symmetry employed for this shelxl refinement is uniquely defined
by the following loop, which should always be used as a source of
symmetry information in preference to the above space-group names.
They are only intended as comments.
;
_olex2_refinement_description
;
1. Twinned data refinement
 Scales: 0.42884
 0.57116
2.a Aromatic/amide H refined with riding coordinates:
 N2(H2), C4(H4), C5(H5), C6(H6), C18(H18), C19(H19), C20(H20), C21(H21),
 C25(H25), C26(H26), C27(H27), C28(H28), C31(H31), C32(H32), C33(H33)
2.b Idealised Me refined as rotating group:
 C15(H15A,H15B,H15C), C22(H22A,H22B,H22C), C37(H37A,H37B,H37C), C38(H38A,H38B,
 H38C)
;
_olex2_submission_special_instructions 'No special instructions were received'
_oxdiff_exptl_absorpt_empirical_details
;
Empirical correction (ABSPACK) includes:
- Absorption correction using spherical harmonics
- Frame scaling
;

loop_
_space_group_symop_operation_xyz
'x, y, z'
'-x, -y, -z'

loop_
_atom_site_label
_atom_site_type_symbol
_atom_site_fract_x
_atom_site_fract_y
_atom_site_fract_z
_atom_site_U_iso_or_equiv
_atom_site_adp_type
_atom_site_occupancy
_atom_site_site_symmetry_order
_atom_site_calc_flag
_atom_site_refinement_flags_posn
_atom_site_refinement_flags_adp
_atom_site_refinement_flags_occupancy
_atom_site_disorder_assembly
_atom_site_disorder_group
Pd1 Pd 0.23671(5) 0.53297(3) 0.51585(3) 0.03925(15) Uani 1 1 d . . . . .
O1 O 0.3166(7) 0.2237(3) 0.5028(3) 0.0658(12) Uani 1 1 d . . . . .
N1 N 0.2502(7) 0.4373(3) 0.2796(3) 0.0470(10) Uani 1 1 d . . . . .
N2 N 0.3497(7) 0.2763(4) 0.3126(4) 0.0522(12) Uani 1 1 d . . . . .
H2 H 0.344727 0.231248 0.360119 0.063 Uiso 1 1 calc R U . . .
N3 N 0.2839(6) 0.3927(3) 0.4515(3) 0.0388(9) Uani 1 1 d . . . . .
N4 N 0.2917(6) 0.4502(3) 0.6445(3) 0.0431(10) Uani 1 1 d . . . . .
N5 N 0.1710(7) 0.7366(3) 0.6368(4) 0.0475(10) Uani 1 1 d . . . . .
C2 C 0.2023(7) 0.5408(4) 0.2939(4) 0.0407(11) Uani 1 1 d . . . . .
C3 C 0.1926(7) 0.5978(4) 0.3854(4) 0.0438(11) Uani 1 1 d . . . . .
C4 C 0.1501(9) 0.7020(5) 0.3787(5) 0.0594(16) Uani 1 1 d . . . . .
H4 H 0.141554 0.741391 0.437646 0.071 Uiso 1 1 calc R U . . .
C5 C 0.1206(10) 0.7491(5) 0.2906(5) 0.0645(17) Uani 1 1 d . . . . .
H5 H 0.098186 0.818957 0.289650 0.077 Uiso 1 1 calc R U . . .
C6 C 0.1244(8) 0.6927(5) 0.2039(5) 0.0540(14) Uani 1 1 d . . . . .
H6 H 0.100042 0.724109 0.144590 0.065 Uiso 1 1 calc R U . . .
C7 C 0.1643(8) 0.5890(5) 0.2036(4) 0.0484(13) Uani 1 1 d . . . . .
C9 C 0.2917(7) 0.3731(4) 0.3465(4) 0.0413(11) Uani 1 1 d . . . . .
C11 C 0.3047(8) 0.3166(4) 0.5186(4) 0.0460(12) Uani 1 1 d . . . . .
C15 C 0.1689(11) 0.5303(5) 0.1064(5) 0.0646(17) Uani 1 1 d . . . . .
H15A H 0.294493 0.510847 0.076015 0.097 Uiso 1 1 calc R U . . .
H15B H 0.115602 0.571804 0.058845 0.097 Uiso 1 1 calc R U . . .
H15C H 0.099644 0.470802 0.121956 0.097 Uiso 1 1 calc R U . . .
C16 C 0.4155(7) 0.2404(4) 0.2123(4) 0.0440(12) Uani 1 1 d . . . . .
C17 C 0.4268(9) 0.1354(5) 0.1968(5) 0.0512(13) Uani 1 1 d . . . . .
C18 C 0.5015(12) 0.0981(5) 0.0986(5) 0.0712(19) Uani 1 1 d . . . . .
H18 H 0.510411 0.028442 0.087633 0.085 Uiso 1 1 calc R U . . .
C19 C 0.5626(12) 0.1611(6) 0.0173(5) 0.076(2) Uani 1 1 d . . . . .
H19 H 0.613145 0.134501 -0.047559 0.091 Uiso 1 1 calc R U . . .
C20 C 0.5476(9) 0.2640(5) 0.0335(5) 0.0595(16) Uani 1 1 d . . . . .
H20 H 0.585312 0.307361 -0.021299 0.071 Uiso 1 1 calc R U . . .
C21 C 0.4781(8) 0.3035(5) 0.1292(4) 0.0491(13) Uani 1 1 d . . . . .
H21 H 0.472375 0.373257 0.139105 0.059 Uiso 1 1 calc R U . . .
C22 C 0.3605(10) 0.0640(5) 0.2839(5) 0.0608(16) Uani 1 1 d . . . . .
H22A H 0.436973 0.067559 0.334543 0.091 Uiso 1 1 calc R U . . .
H22B H 0.367375 -0.003917 0.257586 0.091 Uiso 1 1 calc R U . . .
H22C H 0.235048 0.082905 0.314887 0.091 Uiso 1 1 calc R U . . .
C24 C 0.3178(7) 0.3505(4) 0.6246(4) 0.0439(12) Uani 1 1 d . . . . .
C25 C 0.3598(9) 0.2823(5) 0.6964(5) 0.0556(14) Uani 1 1 d . . . . .
H25 H 0.379763 0.213776 0.680090 0.067 Uiso 1 1 calc R U . . .
C26 C 0.3721(10) 0.3167(6) 0.7932(5) 0.0616(16) Uani 1 1 d . . . . .
H26 H 0.397703 0.271635 0.843432 0.074 Uiso 1 1 calc R U . . .
C27 C 0.3457(9) 0.4184(5) 0.8138(5) 0.0603(16) Uani 1 1 d . . . . .
H27 H 0.353584 0.443604 0.878144 0.072 Uiso 1 1 calc R U . . .
C28 C 0.3075(9) 0.4825(5) 0.7377(5) 0.0552(14) Uani 1 1 d . . . . .
H28 H 0.291823 0.551609 0.751754 0.066 Uiso 1 1 calc R U . . .
C29 C 0.1419(8) 0.8280(4) 0.6921(5) 0.0474(12) Uani 1 1 d . . . . .
C30 C 0.1868(9) 0.9181(5) 0.6373(6) 0.0584(15) Uani 1 1 d . . . . .
C31 C 0.1563(10) 1.0070(5) 0.6961(7) 0.073(2) Uani 1 1 d . . . . .
H31 H 0.184769 1.068552 0.663916 0.088 Uiso 1 1 calc R U . . .
C32 C 0.0864(13) 1.0062(6) 0.7988(8) 0.083(2) Uani 1 1 d . . . . .
H32 H 0.068810 1.066982 0.835390 0.100 Uiso 1 1 calc R U . . .
C33 C 0.0412(11) 0.9175(6) 0.8498(6) 0.0707(19) Uani 1 1 d . . . . .
H33 H -0.007596 0.918988 0.920067 0.085 Uiso 1 1 calc R U . . .
C34 C 0.0678(8) 0.8253(5) 0.7971(5) 0.0535(14) Uani 1 1 d . . . . .
C36 C 0.1958(8) 0.6624(4) 0.5882(4) 0.0473(12) Uani 1 1 d . . . . .
C37 C 0.2578(12) 0.9198(6) 0.5255(6) 0.079(2) Uani 1 1 d . . . . .
H37A H 0.357491 0.869699 0.507860 0.118 Uiso 1 1 calc R U . . .
H37B H 0.301600 0.985585 0.505822 0.118 Uiso 1 1 calc R U . . .
H37C H 0.160779 0.905193 0.489806 0.118 Uiso 1 1 calc R U . . .
C38 C 0.0193(9) 0.7281(5) 0.8525(5) 0.0599(15) Uani 1 1 d . . . . .
H38A H -0.021397 0.681998 0.806752 0.090 Uiso 1 1 calc R U . . .
H38B H -0.077821 0.741571 0.911158 0.090 Uiso 1 1 calc R U . . .
H38C H 0.125908 0.698593 0.874980 0.090 Uiso 1 1 calc R U . . .

loop_
_atom_site_aniso_label
_atom_site_aniso_U_11
_atom_site_aniso_U_22
_atom_site_aniso_U_33
_atom_site_aniso_U_23
_atom_site_aniso_U_13
_atom_site_aniso_U_12
Pd1 0.0390(2) 0.0407(2) 0.0361(2) -0.00062(15) -0.00286(15) -0.00091(15)
O1 0.110(4) 0.042(2) 0.042(2) 0.0008(18) -0.010(2) 0.005(2)
N1 0.059(3) 0.044(2) 0.037(2) -0.0002(19) -0.008(2) -0.004(2)
N2 0.077(3) 0.040(2) 0.037(2) 0.0020(19) -0.005(2) 0.003(2)
N3 0.042(2) 0.034(2) 0.039(2) 0.0012(17) -0.0038(18) -0.0004(17)
N4 0.043(2) 0.048(3) 0.037(2) -0.0039(19) -0.0047(18) -0.0014(19)
N5 0.053(3) 0.039(2) 0.051(3) -0.001(2) -0.011(2) -0.002(2)
C2 0.036(2) 0.047(3) 0.038(3) 0.003(2) -0.004(2) -0.005(2)
C3 0.037(3) 0.044(3) 0.047(3) -0.001(2) -0.003(2) 0.003(2)
C4 0.071(4) 0.050(3) 0.056(4) -0.003(3) -0.012(3) 0.012(3)
C5 0.080(4) 0.048(3) 0.062(4) 0.006(3) -0.012(3) 0.019(3)
C6 0.052(3) 0.058(4) 0.049(3) 0.011(3) -0.005(3) 0.008(3)
C7 0.044(3) 0.055(3) 0.046(3) 0.006(2) -0.006(2) -0.007(2)
C9 0.044(3) 0.044(3) 0.034(3) 0.001(2) -0.001(2) -0.006(2)
C11 0.053(3) 0.046(3) 0.036(3) 0.000(2) -0.002(2) 0.001(2)
C15 0.089(5) 0.059(4) 0.048(3) 0.009(3) -0.017(3) -0.009(3)
C16 0.048(3) 0.046(3) 0.037(3) -0.004(2) -0.006(2) -0.001(2)
C17 0.060(3) 0.049(3) 0.046(3) -0.004(2) -0.013(3) -0.006(3)
C18 0.105(6) 0.052(4) 0.054(4) -0.014(3) -0.009(4) -0.006(4)
C19 0.107(6) 0.076(5) 0.041(3) -0.012(3) 0.001(4) -0.008(4)
C20 0.072(4) 0.066(4) 0.039(3) -0.001(3) -0.004(3) -0.013(3)
C21 0.056(3) 0.050(3) 0.041(3) 0.000(2) -0.007(2) -0.010(2)
C22 0.077(4) 0.045(3) 0.062(4) 0.001(3) -0.016(3) -0.005(3)
C24 0.039(3) 0.053(3) 0.038(3) 0.002(2) -0.003(2) -0.004(2)
C25 0.068(4) 0.052(3) 0.048(3) 0.007(3) -0.012(3) -0.004(3)
C26 0.071(4) 0.072(4) 0.046(3) 0.012(3) -0.022(3) -0.010(3)
C27 0.066(4) 0.074(4) 0.044(3) -0.003(3) -0.016(3) -0.006(3)
C28 0.061(4) 0.060(4) 0.047(3) -0.005(3) -0.016(3) -0.004(3)
C29 0.050(3) 0.040(3) 0.054(3) -0.004(2) -0.012(2) -0.001(2)
C30 0.057(3) 0.042(3) 0.079(5) 0.001(3) -0.019(3) -0.004(3)
C31 0.071(4) 0.039(3) 0.112(7) -0.002(4) -0.024(4) -0.002(3)
C32 0.101(6) 0.047(4) 0.106(7) -0.023(4) -0.035(5) 0.004(4)
C33 0.087(5) 0.065(4) 0.062(4) -0.020(3) -0.019(4) 0.006(4)
C34 0.055(3) 0.047(3) 0.061(4) -0.004(3) -0.017(3) -0.001(2)
C36 0.048(3) 0.051(3) 0.043(3) 0.008(2) -0.008(2) -0.004(2)
C37 0.096(6) 0.057(4) 0.080(5) 0.018(4) -0.007(4) -0.014(4)
C38 0.064(4) 0.064(4) 0.052(4) 0.001(3) -0.013(3) 0.000(3)

loop_
_atom_type_symbol
_atom_type_description
_atom_type_scat_dispersion_real
_atom_type_scat_dispersion_imag
_atom_type_scat_source
C C 0.0033 0.0016 'International Tables Vol C Tables 4.2.6.8 and 6.1.1.4'
H H 0.0000 0.0000 'International Tables Vol C Tables 4.2.6.8 and 6.1.1.4'
N N 0.0061 0.0033 'International Tables Vol C Tables 4.2.6.8 and 6.1.1.4'
O O 0.0106 0.0060 'International Tables Vol C Tables 4.2.6.8 and 6.1.1.4'
Pd Pd -0.9988 1.0072 'International Tables Vol C Tables 4.2.6.8 and 6.1.1.4'

loop_
_geom_angle_atom_site_label_1
_geom_angle_atom_site_label_2
_geom_angle_atom_site_label_3
_geom_angle
_geom_angle_site_symmetry_1
_geom_angle_site_symmetry_3
_geom_angle_publ_flag
N3 Pd1 N4 80.64(17) . . ?
C3 Pd1 N3 93.3(2) . . ?
C3 Pd1 N4 173.91(19) . . ?
C36 Pd1 N3 175.2(2) . . ?
C36 Pd1 N4 94.6(2) . . ?
C36 Pd1 C3 91.5(2) . . ?
C9 N1 C2 127.9(5) . . ?
C9 N2 H2 115.2 . . ?
C9 N2 C16 129.5(5) . . ?
C16 N2 H2 115.2 . . ?
C9 N3 Pd1 123.8(3) . . ?
C11 N3 Pd1 114.8(3) . . ?
C11 N3 C9 121.3(4) . . ?
C24 N4 Pd1 112.1(3) . . ?
C28 N4 Pd1 130.0(4) . . ?
C28 N4 C24 117.9(5) . . ?
C36 N5 C29 177.9(6) . . ?
N1 C2 C3 126.8(5) . . ?
N1 C2 C7 113.0(5) . . ?
C3 C2 C7 120.1(5) . . ?
C2 C3 Pd1 121.8(4) . . ?
C4 C3 Pd1 122.2(4) . . ?
C4 C3 C2 116.0(5) . . ?
C3 C4 H4 118.1 . . ?
C5 C4 C3 123.9(6) . . ?
C5 C4 H4 118.1 . . ?
C4 C5 H5 120.3 . . ?
C6 C5 C4 119.4(6) . . ?
C6 C5 H5 120.3 . . ?
C5 C6 H6 119.7 . . ?
C5 C6 C7 120.6(6) . . ?
C7 C6 H6 119.7 . . ?
C2 C7 C15 121.4(5) . . ?
C6 C7 C2 119.9(6) . . ?
C6 C7 C15 118.8(6) . . ?
N1 C9 N2 117.6(5) . . ?
N1 C9 N3 125.9(5) . . ?
N2 C9 N3 116.4(5) . . ?
O1 C11 N3 128.5(5) . . ?
O1 C11 C24 116.5(5) . . ?
N3 C11 C24 115.0(5) . . ?
C7 C15 H15A 109.5 . . ?
C7 C15 H15B 109.5 . . ?
C7 C15 H15C 109.5 . . ?
H15A C15 H15B 109.5 . . ?
H15A C15 H15C 109.5 . . ?
H15B C15 H15C 109.5 . . ?
N2 C16 C17 117.5(5) . . ?
C21 C16 N2 123.3(5) . . ?
C21 C16 C17 119.1(5) . . ?
C16 C17 C22 121.2(5) . . ?
C18 C17 C16 118.3(6) . . ?
C18 C17 C22 120.5(6) . . ?
C17 C18 H18 119.0 . . ?
C19 C18 C17 122.0(6) . . ?
C19 C18 H18 119.0 . . ?
C18 C19 H19 120.6 . . ?
C20 C19 C18 118.8(6) . . ?
C20 C19 H19 120.6 . . ?
C19 C20 H20 119.6 . . ?
C21 C20 C19 120.9(6) . . ?
C21 C20 H20 119.6 . . ?
C16 C21 H21 119.6 . . ?
C20 C21 C16 120.9(6) . . ?
C20 C21 H21 119.6 . . ?
C17 C22 H22A 109.5 . . ?
C17 C22 H22B 109.5 . . ?
C17 C22 H22C 109.5 . . ?
H22A C22 H22B 109.5 . . ?
H22A C22 H22C 109.5 . . ?
H22B C22 H22C 109.5 . . ?
N4 C24 C11 116.9(5) . . ?
N4 C24 C25 122.2(5) . . ?
C25 C24 C11 120.9(5) . . ?
C24 C25 H25 120.4 . . ?
C24 C25 C26 119.2(6) . . ?
C26 C25 H25 120.4 . . ?
C25 C26 H26 120.6 . . ?
C27 C26 C25 118.7(6) . . ?
C27 C26 H26 120.6 . . ?
C26 C27 H27 120.5 . . ?
C26 C27 C28 118.9(6) . . ?
C28 C27 H27 120.5 . . ?
N4 C28 C27 123.0(6) . . ?
N4 C28 H28 118.5 . . ?
C27 C28 H28 118.5 . . ?
N5 C29 C30 117.8(6) . . ?
C34 C29 N5 118.5(5) . . ?
C34 C29 C30 123.7(6) . . ?
C29 C30 C37 122.9(6) . . ?
C31 C30 C29 115.5(7) . . ?
C31 C30 C37 121.6(6) . . ?
C30 C31 H31 119.0 . . ?
C32 C31 C30 121.9(7) . . ?
C32 C31 H31 119.0 . . ?
C31 C32 H32 119.4 . . ?
C31 C32 C33 121.3(7) . . ?
C33 C32 H32 119.4 . . ?
C32 C33 H33 119.7 . . ?
C32 C33 C34 120.6(7) . . ?
C34 C33 H33 119.7 . . ?
C29 C34 C33 117.0(6) . . ?
C29 C34 C38 122.2(5) . . ?
C33 C34 C38 120.8(6) . . ?
N5 C36 Pd1 175.9(5) . . ?
C30 C37 H37A 109.5 . . ?
C30 C37 H37B 109.5 . . ?
C30 C37 H37C 109.5 . . ?
H37A C37 H37B 109.5 . . ?
H37A C37 H37C 109.5 . . ?
H37B C37 H37C 109.5 . . ?
C34 C38 H38A 109.5 . . ?
C34 C38 H38B 109.5 . . ?
C34 C38 H38C 109.5 . . ?
H38A C38 H38B 109.5 . . ?
H38A C38 H38C 109.5 . . ?
H38B C38 H38C 109.5 . . ?

loop_
_geom_bond_atom_site_label_1
_geom_bond_atom_site_label_2
_geom_bond_distance
_geom_bond_site_symmetry_2
_geom_bond_publ_flag
Pd1 N3 2.030(4) . ?
Pd1 N4 2.113(5) . ?
Pd1 C3 1.998(6) . ?
Pd1 C36 1.947(6) . ?
O1 C11 1.242(7) . ?
N1 C2 1.400(7) . ?
N1 C9 1.292(7) . ?
N2 H2 0.8600 . ?
N2 C9 1.378(7) . ?
N2 C16 1.397(7) . ?
N3 C9 1.404(7) . ?
N3 C11 1.361(7) . ?
N4 C24 1.342(7) . ?
N4 C28 1.335(7) . ?
N5 C29 1.401(7) . ?
N5 C36 1.163(7) . ?
C2 C3 1.418(8) . ?
C2 C7 1.419(8) . ?
C3 C4 1.404(8) . ?
C4 H4 0.9300 . ?
C4 C5 1.368(9) . ?
C5 H5 0.9300 . ?
C5 C6 1.366(9) . ?
C6 H6 0.9300 . ?
C6 C7 1.388(8) . ?
C7 C15 1.500(9) . ?
C11 C24 1.498(8) . ?
C15 H15A 0.9600 . ?
C15 H15B 0.9600 . ?
C15 H15C 0.9600 . ?
C16 C17 1.400(8) . ?
C16 C21 1.396(8) . ?
C17 C18 1.392(9) . ?
C17 C22 1.507(9) . ?
C18 H18 0.9300 . ?
C18 C19 1.376(10) . ?
C19 H19 0.9300 . ?
C19 C20 1.374(10) . ?
C20 H20 0.9300 . ?
C20 C21 1.366(8) . ?
C21 H21 0.9300 . ?
C22 H22A 0.9600 . ?
C22 H22B 0.9600 . ?
C22 H22C 0.9600 . ?
C24 C25 1.375(8) . ?
C25 H25 0.9300 . ?
C25 C26 1.382(9) . ?
C26 H26 0.9300 . ?
C26 C27 1.369(10) . ?
C27 H27 0.9300 . ?
C27 C28 1.374(9) . ?
C28 H28 0.9300 . ?
C29 C30 1.410(8) . ?
C29 C34 1.392(9) . ?
C30 C31 1.398(10) . ?
C30 C37 1.471(10) . ?
C31 H31 0.9300 . ?
C31 C32 1.357(12) . ?
C32 H32 0.9300 . ?
C32 C33 1.372(11) . ?
C33 H33 0.9300 . ?
C33 C34 1.394(9) . ?
C34 C38 1.499(9) . ?
C37 H37A 0.9600 . ?
C37 H37B 0.9600 . ?
C37 H37C 0.9600 . ?
C38 H38A 0.9600 . ?
C38 H38B 0.9600 . ?
C38 H38C 0.9600 . ?

loop_
_geom_torsion_atom_site_label_1
_geom_torsion_atom_site_label_2
_geom_torsion_atom_site_label_3
_geom_torsion_atom_site_label_4
_geom_torsion
_geom_torsion_site_symmetry_1
_geom_torsion_site_symmetry_2
_geom_torsion_site_symmetry_3
_geom_torsion_site_symmetry_4
_geom_torsion_publ_flag
Pd1 N3 C9 N1 -8.4(7) . . . . ?
Pd1 N3 C9 N2 171.4(4) . . . . ?
Pd1 N3 C11 O1 172.3(5) . . . . ?
Pd1 N3 C11 C24 -8.8(6) . . . . ?
Pd1 N4 C24 C11 0.2(6) . . . . ?
Pd1 N4 C24 C25 178.4(5) . . . . ?
Pd1 N4 C28 C27 -179.4(5) . . . . ?
Pd1 C3 C4 C5 179.4(6) . . . . ?
O1 C11 C24 N4 -175.3(5) . . . . ?
O1 C11 C24 C25 6.5(8) . . . . ?
N1 C2 C3 Pd1 -3.1(7) . . . . ?
N1 C2 C3 C4 176.9(5) . . . . ?
N1 C2 C7 C6 -176.6(5) . . . . ?
N1 C2 C7 C15 2.5(8) . . . . ?
N2 C16 C17 C18 -176.5(6) . . . . ?
N2 C16 C17 C22 3.4(9) . . . . ?
N2 C16 C21 C20 177.4(6) . . . . ?
N3 C11 C24 N4 5.6(7) . . . . ?
N3 C11 C24 C25 -172.6(5) . . . . ?
N4 C24 C25 C26 1.4(9) . . . . ?
N5 C29 C30 C31 -179.6(6) . . . . ?
N5 C29 C30 C37 1.5(9) . . . . ?
N5 C29 C34 C33 179.8(6) . . . . ?
N5 C29 C34 C38 0.2(9) . . . . ?
C2 N1 C9 N2 -174.6(5) . . . . ?
C2 N1 C9 N3 5.2(9) . . . . ?
C2 C3 C4 C5 -0.6(10) . . . . ?
C3 C2 C7 C6 2.4(8) . . . . ?
C3 C2 C7 C15 -178.5(5) . . . . ?
C3 C4 C5 C6 2.8(11) . . . . ?
C4 C5 C6 C7 -2.3(10) . . . . ?
C5 C6 C7 C2 -0.2(9) . . . . ?
C5 C6 C7 C15 -179.4(6) . . . . ?
C7 C2 C3 Pd1 178.0(4) . . . . ?
C7 C2 C3 C4 -2.0(8) . . . . ?
C9 N1 C2 C3 1.2(9) . . . . ?
C9 N1 C2 C7 -179.8(5) . . . . ?
C9 N2 C16 C17 -166.2(6) . . . . ?
C9 N2 C16 C21 17.1(10) . . . . ?
C9 N3 C11 O1 -6.6(9) . . . . ?
C9 N3 C11 C24 172.3(5) . . . . ?
C11 N3 C9 N1 170.4(5) . . . . ?
C11 N3 C9 N2 -9.8(7) . . . . ?
C11 C24 C25 C26 179.5(6) . . . . ?
C16 N2 C9 N1 17.8(9) . . . . ?
C16 N2 C9 N3 -162.1(5) . . . . ?
C16 C17 C18 C19 -0.4(12) . . . . ?
C17 C16 C21 C20 0.8(9) . . . . ?
C17 C18 C19 C20 -0.6(13) . . . . ?
C18 C19 C20 C21 1.8(12) . . . . ?
C19 C20 C21 C16 -1.9(11) . . . . ?
C21 C16 C17 C18 0.4(9) . . . . ?
C21 C16 C17 C22 -179.8(6) . . . . ?
C22 C17 C18 C19 179.7(7) . . . . ?
C24 N4 C28 C27 -1.1(9) . . . . ?
C24 C25 C26 C27 -1.4(10) . . . . ?
C25 C26 C27 C28 0.2(10) . . . . ?
C26 C27 C28 N4 1.1(10) . . . . ?
C28 N4 C24 C11 -178.3(5) . . . . ?
C28 N4 C24 C25 -0.1(8) . . . . ?
C29 C30 C31 C32 -0.7(10) . . . . ?
C30 C29 C34 C33 -1.3(9) . . . . ?
C30 C29 C34 C38 179.1(6) . . . . ?
C30 C31 C32 C33 -0.4(13) . . . . ?
C31 C32 C33 C34 0.6(13) . . . . ?
C32 C33 C34 C29 0.2(10) . . . . ?
C32 C33 C34 C38 179.8(7) . . . . ?
C34 C29 C30 C31 1.5(9) . . . . ?
C34 C29 C30 C37 -177.4(6) . . . . ?
C37 C30 C31 C32 178.3(8) . . . . ?

loop_
_twin_individual_id
_twin_individual_mass_fraction_refined
1 0.42884
2 0.57116
